data_1565164
loop_
_publ_author_name
'Soldevila-Sanmart\'in, Joan'
'Guerrero, Miguel'
'Choquesillo-Lazarte, Duane'
'Giner Planas, Jos\'e'
'Pons, Josefina'

_publ_section_title
;
 Dimeric metallacycles and coordination polymers: Zn(II), Cd(II) and
 Hg(II) complexes of two positional isomers of a flexible N,O-hybrid
 bispyrazole derived ligand
;
_journal_name_full 'Inorganica Chimica Acta'
_journal_page_first 119549
_journal_paper_doi 10.1016/j.ica.2020.119549
_journal_volume 506
_journal_year 2020
_chemical_formula_moiety 'C22 H30 Cd Cl2 N4 O2, 0.5[C2H6O]'
_chemical_formula_sum 'C23 H33 Cd Cl2 N4 O2.5'
_chemical_formula_weight 588.83
_space_group_crystal_system monoclinic
_space_group_IT_number 14
_space_group_name_Hall '-P 2yn'
_space_group_name_H-M_alt 'P 1 21/n 1'
_atom_sites_solution_hydrogens geom
_cell_angle_alpha 90
_cell_angle_beta 101.2850(10)
_cell_angle_gamma 90
_cell_formula_units_Z 4
_cell_length_a 11.1004(3)
_cell_length_b 12.9995(3)
_cell_length_c 18.6202(5)
_cell_measurement_reflns_used 9970
_cell_measurement_temperature 100(2)
_cell_measurement_theta_max 28.08
_cell_measurement_theta_min 2.29
_cell_volume 2634.94(12)
_computing_cell_refinement 'SAINT V8.38A (Bruker, 2016)'
_computing_data_collection 'Bruker Apex3, 2018'
_computing_data_reduction 'SAINT V8.38A (Bruker, 2016)'
_computing_molecular_graphics 'Olex2 (Dolomanov et al., 2009)'
_computing_publication_material 'Olex2 (Dolomanov et al., 2009)'
_computing_structure_refinement 'XL (Sheldrick, 2008)'
_computing_structure_solution 'XS (Sheldrick, 2008)'
_diffrn_ambient_temperature 100(2)
_diffrn_measured_fraction_theta_full 0.991
_diffrn_measured_fraction_theta_max 0.989
_diffrn_measurement_device_type 'Bruker D8 Venture'
_diffrn_measurement_method '\f and \w scans'
_diffrn_radiation_type MoK\a
_diffrn_radiation_wavelength 0.71073
_diffrn_reflns_av_R_equivalents 0.0945
_diffrn_reflns_av_unetI/netI 0.0456
_diffrn_reflns_Laue_measured_fraction_full 0.991
_diffrn_reflns_Laue_measured_fraction_max 0.989
_diffrn_reflns_limit_h_max 14
_diffrn_reflns_limit_h_min -14
_diffrn_reflns_limit_k_max 16
_diffrn_reflns_limit_k_min 0
_diffrn_reflns_limit_l_max 24
_diffrn_reflns_limit_l_min 0
_diffrn_reflns_number 5995
_diffrn_reflns_point_group_measured_fraction_full 0.991
_diffrn_reflns_point_group_measured_fraction_max 0.989
_diffrn_reflns_theta_full 25.242
_diffrn_reflns_theta_max 27.494
_diffrn_reflns_theta_min 1.923
_diffrn_standards_number 0
_exptl_absorpt_coefficient_mu 1.060
_exptl_absorpt_correction_T_max 0.745684
_exptl_absorpt_correction_T_min 0.349755
_exptl_absorpt_correction_type multi-scan
_exptl_absorpt_process_details
;
 TWINABS-2012/1 (Bruker,2012) was used for absorption correction.

Final HKLF 4 output contains 75830 reflections, Rint = 0.1010
 (40507 with I > 3sig(I), Rint = 0.0945)
;
_exptl_crystal_colour 'light yellow'
_exptl_crystal_colour_modifier light
_exptl_crystal_colour_primary yellow
_exptl_crystal_density_diffrn 1.484
_exptl_crystal_description block
_exptl_crystal_F_000 1204
_exptl_crystal_size_max 0.12
_exptl_crystal_size_mid 0.1
_exptl_crystal_size_min 0.08
_platon_squeeze_details
;
TITL js108r1_a        P 1 21/n 1   R = 0.07
CELL   11.1004   12.9995   18.6202     90.00    101.29     90.00
SPGR P21/n
# Solvent Accessible Volume =       256
# Electrons Found in S.A.V. =        46
# Note: Atoms in Void are Labelled as Cxxx and Qxxx for all Others
C101 0.517 0.053 0.408 !       3.78 eA-3
C102 0.580 0.914 0.391 !       3.25 eA-3
C103 1.003 0.462 0.097 !       3.21 eA-3
C104 0.534 0.076 0.332 !       2.95 eA-3
Q105 1.002 0.103 0.262 !       1.95 eA-3
Q106 0.126 0.098 0.233 !       1.91 eA-3
Q107 0.377 0.561 0.225 !       1.33 eA-3
Q108 0.438 0.547 0.301 !       1.28 eA-3
Q109 0.607 0.487 0.731 !       1.21 eA-3
Q110 0.107 0.178 0.233 !       1.19 eA-3
Q111 0.468 0.486 0.283 !       1.16 eA-3
Q112 0.986 0.977 0.733 !       1.09 eA-3
Q113 0.951 0.877 0.792 !       1.07 eA-3
Q114 0.059 0.442 0.159 !       1.01 eA-3
Q115 0.535 0.299 0.727 !       0.99 eA-3
Q116 0.674 0.089 0.832 !       0.85 eA-3
Q117 0.594 0.516 0.781 !       0.84 eA-3
Q118 0.984 0.047 0.227 !       0.81 eA-3
Q119 0.485 0.670 0.234 !       0.81 eA-3
Q120 0.479 0.389 0.594 !       0.79 eA-3
Q121 0.358 0.329 0.692 !       0.78 eA-3
Q122 0.405 0.814 0.297 !       0.78 eA-3
Q123 0.999 0.605 0.951 !       0.76 eA-3
Q124 0.656 0.981 0.527 !       0.74 eA-3
Q125 0.172 0.772 0.840 !       0.74 eA-3
Q126 0.031 0.179 0.583 !       0.70 eA-3
Q127 0.469 0.665 0.926 !       0.70 eA-3
Q128 0.421 0.313 0.756 !       0.70 eA-3
Q129 0.687 0.948 0.720 !       0.69 eA-3
Q130 0.080 0.217 0.184 !       0.68 eA-3
C131 0.012 0.385 0.124 !       0.67 eA-3
Q132 0.611 0.841 0.251 !       0.67 eA-3
Q133 0.097 0.830 0.036 !       0.67 eA-3
Q134 0.903 0.170 0.964 !       0.67 eA-3
Q135 0.409 0.924 0.387 !       0.66 eA-3
Q136 0.999 0.970 0.342 !       0.65 eA-3
Q137 0.014 0.757 0.909 !       0.65 eA-3
Q138 0.405 0.626 0.201 !       0.65 eA-3
Q139 0.982 0.094 0.795 !       0.65 eA-3
Q140 0.908 0.601 0.061 !       0.64 eA-3
Q141 0.875 0.169 0.989 !       0.63 eA-3
Q142 0.237 0.902 0.856 !       0.63 eA-3
Q143 0.861 0.222 0.192 !       0.63 eA-3
Q144 0.984 0.952 0.171 !       0.63 eA-3
Q145 0.579 0.878 0.470 !       0.61 eA-3
Q146 0.952 0.325 0.933 !       0.61 eA-3
Q147 0.800 0.804 0.470 !       0.61 eA-3
Q148 0.403 0.468 0.740 !       0.60 eA-3
Q149 0.529 0.388 0.330 !       0.60 eA-3
Q150 0.240 0.126 0.343 !       0.60 eA-3
Q151 0.628 0.117 0.530 !       0.60 eA-3
Q152 0.980 0.320 0.313 !       0.60 eA-3
Q153 0.578 0.907 0.111 !       0.59 eA-3
Q154 0.220 0.269 0.307 !       0.59 eA-3
Q155 0.409 0.044 0.516 !       0.59 eA-3
Q156 0.641 0.414 0.205 !       0.59 eA-3
Q157 0.731 0.049 0.982 !       0.59 eA-3
Q158 0.393 0.420 0.263 !       0.58 eA-3
Q159 0.451 0.839 0.629 !       0.58 eA-3
Q160 0.528 0.640 0.274 !       0.58 eA-3
Q161 0.723 0.409 0.768 !       0.58 eA-3
Q162 0.982 0.413 0.375 !       0.58 eA-3
Q163 0.139 0.317 0.469 !       0.57 eA-3
Q164 0.235 0.760 0.458 !       0.57 eA-3
Q165 0.313 0.186 0.419 !       0.56 eA-3
Q166 0.563 0.949 0.299 !       0.56 eA-3
Q167 0.059 0.349 0.171 !       0.56 eA-3
Q168 0.246 0.581 0.096 !       0.55 eA-3
Q169 0.254 0.075 0.409 !       0.55 eA-3
Q170 0.107 0.462 0.848 !       0.55 eA-3
Q171 0.059 0.594 0.254 !       0.55 eA-3
Q172 0.373 0.186 0.465 !       0.55 eA-3
Q173 0.763 0.419 0.828 !       0.54 eA-3
Q174 0.926 0.234 0.103 !       0.54 eA-3
Q175 0.127 0.892 0.813 !       0.54 eA-3
Q176 0.456 0.897 0.076 !       0.53 eA-3
Q177 0.359 0.963 0.297 !       0.53 eA-3
Q178 0.154 0.959 0.355 !       0.53 eA-3
Q179 0.846 0.041 0.645 !       0.53 eA-3
Q180 1.001 0.962 0.115 !       0.53 eA-3
Q181 0.609 0.036 0.969 !       0.53 eA-3
Q182 0.895 0.978 0.062 !       0.53 eA-3
Q183 0.249 0.149 0.313 !       0.52 eA-3
Q184 0.298 0.909 0.467 !       0.52 eA-3
Q185 0.434 0.240 0.532 !       0.52 eA-3
Q186 0.810 0.466 0.942 !       0.51 eA-3
Q187 0.856 0.106 0.139 !       0.51 eA-3
Q188 0.636 0.249 0.178 !       0.51 eA-3
Q189 0.074 0.841 0.280 !       0.51 eA-3
Q190 0.922 0.727 0.355 !       0.50 eA-3
Q191 0.231 0.386 0.079 !       0.50 eA-3
Q192 0.279 0.266 0.375 !       0.50 eA-3
;
_refine_diff_density_max 1.961
_refine_diff_density_min -1.256
_refine_diff_density_rms 0.219
_refine_ls_extinction_coef .
_refine_ls_extinction_method none
_refine_ls_goodness_of_fit_ref 1.057
_refine_ls_hydrogen_treatment constr
_refine_ls_matrix_type full
_refine_ls_number_parameters 285
_refine_ls_number_reflns 5995
_refine_ls_number_restraints 0
_refine_ls_restrained_S_all 1.057
_refine_ls_R_factor_all 0.0589
_refine_ls_R_factor_gt 0.0547
_refine_ls_shift/su_max 0.002
_refine_ls_shift/su_mean 0.000
_refine_ls_structure_factor_coef Fsqd
_refine_ls_weighting_details 'w=1/[\s^2^(Fo^2^)+(0.1340P)^2^+2.0730P] where P=(Fo^2^+2Fc^2^)/3'
_refine_ls_weighting_scheme calc
_refine_ls_wR_factor_gt 0.1695
_refine_ls_wR_factor_ref 0.1799
_reflns_Friedel_coverage 0.000
_reflns_Friedel_fraction_full .
_reflns_Friedel_fraction_max .
_reflns_number_gt 5443
_reflns_number_total 5995
_reflns_threshold_expression 'I > 2\s(I)'
_cod_data_source_file ICA-2020-506-1195466.cif
_cod_data_source_block js108r1_a_sq
_cod_depositor_comments
;
The following automatic conversions were performed:

data item '_exptl_absorpt_correction_type' value 'MULTI-SCAN' was
changed to 'multi-scan' in accordance with the built-in table derived
from the CIF Core dictionary named 'cif_core.dic' version 2.4.5 last
updated on 2014-11-21.

Automatic conversion script
Id: cif_fix_values 8738 2021-04-28 16:35:53Z antanas 
;
_cod_original_sg_symbol_H-M P2(1)/n
_cod_original_formula_sum 'C23 H33 Cd Cl2 N4 O2.50'
_cod_database_code 1565164
_shelx_space_group_comment
;
The symmetry employed for this shelxl refinement is uniquely defined
by the following loop, which should always be used as a source of
symmetry information in preference to the above space-group names.
They are only intended as comments.
;
_olex2_refinement_description
;
1. Twinned data refinement
 Scales: 0.683(4)
 0.317(4)
2. Fixed Uiso
 At 1.2 times of:
  All C(H) groups, All C(H,H) groups
 At 1.5 times of:
  All C(H,H,H) groups
3.a Secondary CH2 refined with riding coordinates:
 C6(H6A,H6B), C7(H7A,H7B), C8(H8A,H8B), C15(H15A,H15B), C16(H16A,H16B),
 C17(H17A,H17B)
3.b Aromatic/amide H refined with riding coordinates:
 C3(H3), C10(H10), C11(H11), C12(H12), C13(H13), C20(H20)
3.c Idealised Me refined as rotating group:
 C2(H2A,H2B,H2C), C5(H5A,H5B,H5C), C19(H19A,H19B,H19C), C22(H22A,H22B,H22C)
;
_platon_squeeze_void_probe_radius 1.20
_olex2_submission_special_instructions 'No special instructions were received'

loop_
_space_group_symop_operation_xyz
'x, y, z'
'-x+1/2, y+1/2, -z+1/2'
'-x, -y, -z'
'x-1/2, -y-1/2, z-1/2'

loop_
_atom_site_label
_atom_site_type_symbol
_atom_site_fract_x
_atom_site_fract_y
_atom_site_fract_z
_atom_site_U_iso_or_equiv
_atom_site_adp_type
_atom_site_occupancy
_atom_site_site_symmetry_order
_atom_site_calc_flag
_atom_site_refinement_flags_posn
_atom_site_refinement_flags_adp
_atom_site_refinement_flags_occupancy
_atom_site_disorder_assembly
_atom_site_disorder_group
Cd1 Cd 0.56250(2) 0.40854(2) 0.75258(2) 0.02272(14) Uani 1 1 d . . . . .
Cl1 Cl 0.77400(10) 0.42548(8) 0.73745(7) 0.0399(3) Uani 1 1 d . . . . .
Cl2 Cl 0.41103(9) 0.32115(7) 0.66084(5) 0.0295(2) Uani 1 1 d . . . . .
O1 O 0.5203(3) 0.5747(2) 0.66028(15) 0.0254(6) Uani 1 1 d . . . . .
O2 O 0.1238(3) 0.5730(2) 0.64639(16) 0.0304(6) Uani 1 1 d . . . . .
N1 N 0.4845(3) 0.5388(2) 0.80855(17) 0.0263(7) Uani 1 1 d . . . . .
N2 N 0.5147(3) 0.6393(2) 0.80298(17) 0.0250(7) Uani 1 1 d . . . . .
N3 N -0.1089(3) 0.8001(2) 0.64396(17) 0.0258(6) Uani 1 1 d . . . . .
N4 N -0.1021(3) 0.6959(2) 0.64123(16) 0.0217(6) Uani 1 1 d . . . . .
C1 C 0.3880(4) 0.5384(3) 0.8421(2) 0.0284(8) Uani 1 1 d . . . . .
C2 C 0.3282(5) 0.4395(4) 0.8558(3) 0.0429(11) Uani 1 1 d . . . . .
H2A H 0.307072 0.400612 0.809988 0.064 Uiso 1 1 calc GR . . . .
H2B H 0.253283 0.453856 0.874537 0.064 Uiso 1 1 calc GR . . . .
H2C H 0.384824 0.398969 0.891991 0.064 Uiso 1 1 calc GR . . . .
C3 C 0.3575(4) 0.6388(3) 0.8578(2) 0.0298(8) Uani 1 1 d . . . . .
H3 H 0.293289 0.659370 0.881723 0.036 Uiso 1 1 calc R . . . .
C4 C 0.4386(3) 0.7024(3) 0.8318(2) 0.0265(8) Uani 1 1 d . . . . .
C5 C 0.4492(4) 0.8162(3) 0.8320(3) 0.0374(9) Uani 1 1 d . . . . .
H5A H 0.529817 0.836457 0.860051 0.056 Uiso 1 1 calc GR . . . .
H5B H 0.384590 0.846142 0.854621 0.056 Uiso 1 1 calc GR . . . .
H5C H 0.440076 0.841074 0.781583 0.056 Uiso 1 1 calc GR . . . .
C6 C 0.6143(3) 0.6678(3) 0.7655(2) 0.0276(8) Uani 1 1 d . . . . .
H6A H 0.681224 0.616431 0.777047 0.033 Uiso 1 1 calc R . . . .
H6B H 0.647996 0.735469 0.783740 0.033 Uiso 1 1 calc R . . . .
C7 C 0.5706(4) 0.6732(3) 0.6836(2) 0.0265(7) Uani 1 1 d . . . . .
H7A H 0.507313 0.727328 0.670926 0.032 Uiso 1 1 calc R . . . .
H7B H 0.640054 0.689571 0.659296 0.032 Uiso 1 1 calc R . . . .
C8 C 0.4821(4) 0.5663(3) 0.58246(19) 0.0264(7) Uani 1 1 d . . . . .
H8A H 0.453994 0.495018 0.570207 0.032 Uiso 1 1 calc R . . . .
H8B H 0.553771 0.579304 0.559409 0.032 Uiso 1 1 calc R . . . .
C9 C 0.3793(4) 0.6403(3) 0.5498(2) 0.0284(8) Uani 1 1 d . . . . .
C10 C 0.3929(5) 0.6999(4) 0.4908(2) 0.0414(10) Uani 1 1 d . . . . .
H10 H 0.467677 0.697156 0.473198 0.050 Uiso 1 1 calc R . . . .
C11 C 0.2985(6) 0.7643(4) 0.4564(3) 0.0505(13) Uani 1 1 d . . . . .
H11 H 0.308937 0.804854 0.415563 0.061 Uiso 1 1 calc R . . . .
C12 C 0.1901(5) 0.7690(4) 0.4819(3) 0.0453(12) Uani 1 1 d . . . . .
H12 H 0.126672 0.814276 0.459428 0.054 Uiso 1 1 calc R . . . .
C13 C 0.1733(4) 0.7073(3) 0.5405(2) 0.0331(9) Uani 1 1 d . . . . .
H13 H 0.097503 0.709187 0.556960 0.040 Uiso 1 1 calc R . . . .
C14 C 0.2674(4) 0.6430(3) 0.5749(2) 0.0266(8) Uani 1 1 d . . . . .
C15 C 0.2483(4) 0.5752(3) 0.6380(2) 0.0291(8) Uani 1 1 d . . . . .
H15A H 0.274925 0.504247 0.629545 0.035 Uiso 1 1 calc R . . . .
H15B H 0.300293 0.600635 0.683858 0.035 Uiso 1 1 calc R . . . .
C16 C 0.1021(3) 0.6355(3) 0.7052(2) 0.0261(7) Uani 1 1 d . . . . .
H16A H 0.133144 0.705971 0.700195 0.031 Uiso 1 1 calc R . . . .
H16B H 0.145491 0.606681 0.752401 0.031 Uiso 1 1 calc R . . . .
C17 C -0.0342(3) 0.6383(3) 0.7033(2) 0.0239(7) Uani 1 1 d . . . . .
H17A H -0.065832 0.566975 0.701226 0.029 Uiso 1 1 calc R . . . .
H17B H -0.048862 0.669889 0.749228 0.029 Uiso 1 1 calc R . . . .
C18 C -0.1595(3) 0.6589(3) 0.5759(2) 0.0257(7) Uani 1 1 d . . . . .
C19 C -0.1650(4) 0.5466(3) 0.5573(2) 0.0371(9) Uani 1 1 d . . . . .
H19A H -0.082297 0.521711 0.555569 0.056 Uiso 1 1 calc GR . . . .
H19B H -0.218831 0.536309 0.509450 0.056 Uiso 1 1 calc GR . . . .
H19C H -0.197491 0.508417 0.594716 0.056 Uiso 1 1 calc GR . . . .
C20 C -0.2071(4) 0.7418(3) 0.5344(2) 0.0313(8) Uani 1 1 d . . . . .
H20 H -0.253505 0.740268 0.485822 0.038 Uiso 1 1 calc R . . . .
C21 C -0.1737(4) 0.8295(3) 0.5779(2) 0.0334(9) Uani 1 1 d . . . . .
C22 C -0.1986(6) 0.9386(4) 0.5588(3) 0.0533(14) Uani 1 1 d . . . . .
H22A H -0.242329 0.969974 0.594178 0.080 Uiso 1 1 calc GR . . . .
H22B H -0.249293 0.943394 0.509545 0.080 Uiso 1 1 calc GR . . . .
H22C H -0.120822 0.974818 0.560091 0.080 Uiso 1 1 calc GR . . . .

loop_
_atom_site_aniso_label
_atom_site_aniso_U_11
_atom_site_aniso_U_22
_atom_site_aniso_U_33
_atom_site_aniso_U_23
_atom_site_aniso_U_13
_atom_site_aniso_U_12
Cd1 0.0298(2) 0.0200(2) 0.01822(19) -0.00055(8) 0.00442(13) 0.00047(8)
Cl1 0.0359(6) 0.0301(5) 0.0585(7) 0.0083(5) 0.0212(5) 0.0044(4)
Cl2 0.0393(5) 0.0259(5) 0.0206(4) 0.0006(3) -0.0004(3) -0.0034(4)
O1 0.0291(14) 0.0266(13) 0.0189(13) -0.0011(10) 0.0009(10) -0.0014(10)
O2 0.0279(14) 0.0349(15) 0.0280(15) -0.0112(12) 0.0044(11) 0.0001(11)
N1 0.0414(18) 0.0182(15) 0.0196(14) 0.0012(11) 0.0065(13) 0.0026(13)
N2 0.0337(17) 0.0206(16) 0.0187(14) -0.0028(12) 0.0002(12) 0.0002(12)
N3 0.0364(17) 0.0175(14) 0.0219(15) 0.0016(11) 0.0015(12) 0.0040(12)
N4 0.0250(14) 0.0216(14) 0.0172(13) 0.0007(11) 0.0005(11) 0.0009(11)
C1 0.042(2) 0.0243(19) 0.0201(17) -0.0001(14) 0.0089(15) 0.0043(15)
C2 0.060(3) 0.027(2) 0.051(3) 0.003(2) 0.033(2) 0.002(2)
C3 0.039(2) 0.028(2) 0.0215(17) -0.0052(15) 0.0019(15) 0.0056(16)
C4 0.0294(18) 0.0263(19) 0.0203(16) -0.0076(14) -0.0035(14) 0.0056(14)
C5 0.041(2) 0.027(2) 0.041(2) -0.0071(17) 0.0007(18) 0.0016(17)
C6 0.0261(18) 0.0289(19) 0.0256(18) -0.0010(15) -0.0007(14) 0.0002(14)
C7 0.0306(18) 0.0247(18) 0.0229(17) 0.0012(14) 0.0023(14) -0.0027(14)
C8 0.0322(19) 0.0319(18) 0.0158(16) -0.0028(14) 0.0066(14) 0.0006(16)
C9 0.035(2) 0.0277(19) 0.0193(17) -0.0038(14) -0.0017(14) -0.0043(15)
C10 0.054(3) 0.048(3) 0.0208(19) 0.0033(18) 0.0028(18) -0.008(2)
C11 0.074(4) 0.047(3) 0.027(2) 0.016(2) 0.001(2) -0.004(2)
C12 0.062(3) 0.033(2) 0.029(2) 0.0035(18) -0.018(2) 0.005(2)
C13 0.039(2) 0.030(2) 0.0246(19) -0.0049(15) -0.0090(16) 0.0009(16)
C14 0.038(2) 0.0207(17) 0.0181(16) -0.0039(13) -0.0020(14) 0.0010(14)
C15 0.031(2) 0.031(2) 0.0254(19) 0.0010(15) 0.0063(15) 0.0051(15)
C16 0.0278(18) 0.030(2) 0.0195(16) -0.0061(14) 0.0014(13) -0.0008(14)
C17 0.0283(17) 0.0209(17) 0.0211(17) 0.0006(13) 0.0017(13) 0.0000(13)
C18 0.0272(18) 0.0273(19) 0.0216(17) -0.0035(14) 0.0025(13) -0.0034(14)
C19 0.047(2) 0.030(2) 0.031(2) -0.0097(17) -0.0023(18) -0.0058(18)
C20 0.038(2) 0.033(2) 0.0194(17) -0.0022(15) -0.0026(15) -0.0017(16)
C21 0.045(2) 0.030(2) 0.0199(17) 0.0038(15) -0.0050(16) 0.0017(17)
C22 0.084(4) 0.035(2) 0.032(2) 0.006(2) -0.010(2) 0.007(3)

loop_
_atom_type_symbol
_atom_type_description
_atom_type_scat_dispersion_real
_atom_type_scat_dispersion_imag
_atom_type_scat_source
C C 0.0033 0.0016 'International Tables Vol C Tables 4.2.6.8 and 6.1.1.4'
Cd Cd -0.8075 1.2024 'International Tables Vol C Tables 4.2.6.8 and 6.1.1.4'
Cl Cl 0.1484 0.1585 'International Tables Vol C Tables 4.2.6.8 and 6.1.1.4'
H H 0.0000 0.0000 'International Tables Vol C Tables 4.2.6.8 and 6.1.1.4'
N N 0.0061 0.0033 'International Tables Vol C Tables 4.2.6.8 and 6.1.1.4'
O O 0.0106 0.0060 'International Tables Vol C Tables 4.2.6.8 and 6.1.1.4'

loop_
_geom_angle_atom_site_label_1
_geom_angle_atom_site_label_2
_geom_angle_atom_site_label_3
_geom_angle
_geom_angle_site_symmetry_1
_geom_angle_site_symmetry_3
Cl1 Cd1 Cl2 120.81(4) . .
N1 Cd1 Cl1 117.00(9) . .
N1 Cd1 Cl2 113.67(9) . .
N1 Cd1 N3 96.51(11) . 2_546
N3 Cd1 Cl1 95.02(9) 2_546 .
N3 Cd1 Cl2 107.74(8) 2_546 .
C7 O1 C8 113.3(3) . .
C15 O2 C16 112.9(3) . .
N2 N1 Cd1 124.5(2) . .
C1 N1 Cd1 128.9(3) . .
C1 N1 N2 105.7(3) . .
N1 N2 C4 111.6(3) . .
N1 N2 C6 120.0(3) . .
C4 N2 C6 128.3(3) . .
N4 N3 Cd1 128.4(2) . 2_556
C21 N3 Cd1 124.4(3) . 2_556
C21 N3 N4 105.7(3) . .
N3 N4 C17 120.4(3) . .
C18 N4 N3 111.7(3) . .
C18 N4 C17 127.8(3) . .
N1 C1 C2 120.4(3) . .
N1 C1 C3 110.0(4) . .
C3 C1 C2 129.5(4) . .
C1 C2 H2A 109.5 . .
C1 C2 H2B 109.5 . .
C1 C2 H2C 109.5 . .
H2A C2 H2B 109.5 . .
H2A C2 H2C 109.5 . .
H2B C2 H2C 109.5 . .
C1 C3 H3 126.7 . .
C4 C3 C1 106.6(4) . .
C4 C3 H3 126.7 . .
N2 C4 C3 106.0(3) . .
N2 C4 C5 123.2(4) . .
C3 C4 C5 130.9(4) . .
C4 C5 H5A 109.5 . .
C4 C5 H5B 109.5 . .
C4 C5 H5C 109.5 . .
H5A C5 H5B 109.5 . .
H5A C5 H5C 109.5 . .
H5B C5 H5C 109.5 . .
N2 C6 H6A 109.3 . .
N2 C6 H6B 109.3 . .
N2 C6 C7 111.7(3) . .
H6A C6 H6B 107.9 . .
C7 C6 H6A 109.3 . .
C7 C6 H6B 109.3 . .
O1 C7 C6 107.1(3) . .
O1 C7 H7A 110.3 . .
O1 C7 H7B 110.3 . .
C6 C7 H7A 110.3 . .
C6 C7 H7B 110.3 . .
H7A C7 H7B 108.6 . .
O1 C8 H8A 108.8 . .
O1 C8 H8B 108.8 . .
O1 C8 C9 113.9(3) . .
H8A C8 H8B 107.7 . .
C9 C8 H8A 108.8 . .
C9 C8 H8B 108.8 . .
C10 C9 C8 118.8(4) . .
C10 C9 C14 119.5(4) . .
C14 C9 C8 121.5(3) . .
C9 C10 H10 119.5 . .
C9 C10 C11 120.9(5) . .
C11 C10 H10 119.5 . .
C10 C11 H11 120.1 . .
C12 C11 C10 119.8(4) . .
C12 C11 H11 120.1 . .
C11 C12 H12 119.9 . .
C11 C12 C13 120.2(4) . .
C13 C12 H12 119.9 . .
C12 C13 H13 120.0 . .
C14 C13 C12 120.0(4) . .
C14 C13 H13 120.0 . .
C9 C14 C15 120.5(3) . .
C13 C14 C9 119.5(4) . .
C13 C14 C15 119.9(4) . .
O2 C15 C14 112.5(3) . .
O2 C15 H15A 109.1 . .
O2 C15 H15B 109.1 . .
C14 C15 H15A 109.1 . .
C14 C15 H15B 109.1 . .
H15A C15 H15B 107.8 . .
O2 C16 H16A 110.0 . .
O2 C16 H16B 110.0 . .
O2 C16 C17 108.5(3) . .
H16A C16 H16B 108.4 . .
C17 C16 H16A 110.0 . .
C17 C16 H16B 110.0 . .
N4 C17 C16 113.1(3) . .
N4 C17 H17A 109.0 . .
N4 C17 H17B 109.0 . .
C16 C17 H17A 109.0 . .
C16 C17 H17B 109.0 . .
H17A C17 H17B 107.8 . .
N4 C18 C19 123.2(3) . .
N4 C18 C20 106.9(3) . .
C20 C18 C19 129.9(4) . .
C18 C19 H19A 109.5 . .
C18 C19 H19B 109.5 . .
C18 C19 H19C 109.5 . .
H19A C19 H19B 109.5 . .
H19A C19 H19C 109.5 . .
H19B C19 H19C 109.5 . .
C18 C20 H20 126.7 . .
C18 C20 C21 106.5(3) . .
C21 C20 H20 126.7 . .
N3 C21 C20 109.1(4) . .
N3 C21 C22 122.1(4) . .
C20 C21 C22 128.7(4) . .
C21 C22 H22A 109.5 . .
C21 C22 H22B 109.5 . .
C21 C22 H22C 109.5 . .
H22A C22 H22B 109.5 . .
H22A C22 H22C 109.5 . .
H22B C22 H22C 109.5 . .

loop_
_geom_bond_atom_site_label_1
_geom_bond_atom_site_label_2
_geom_bond_distance
_geom_bond_site_symmetry_2
Cd1 Cl1 2.4286(11) .
Cd1 Cl2 2.4312(9) .
Cd1 N1 2.248(3) .
Cd1 N3 2.361(3) 2_546
O1 C7 1.431(5) .
O1 C8 1.432(4) .
O2 C15 1.420(5) .
O2 C16 1.421(4) .
N1 N2 1.358(5) .
N1 C1 1.342(5) .
N2 C4 1.361(5) .
N2 C6 1.466(5) .
N3 N4 1.359(4) .
N3 C21 1.353(5) .
N4 C17 1.458(4) .
N4 C18 1.347(5) .
C1 C2 1.492(6) .
C1 C3 1.394(6) .
C2 H2A 0.9800 .
C2 H2B 0.9800 .
C2 H2C 0.9800 .
C3 H3 0.9500 .
C3 C4 1.378(6) .
C4 C5 1.484(6) .
C5 H5A 0.9800 .
C5 H5B 0.9800 .
C5 H5C 0.9800 .
C6 H6A 0.9900 .
C6 H6B 0.9900 .
C6 C7 1.509(5) .
C7 H7A 0.9900 .
C7 H7B 0.9900 .
C8 H8A 0.9900 .
C8 H8B 0.9900 .
C8 C9 1.525(6) .
C9 C10 1.378(6) .
C9 C14 1.410(6) .
C10 H10 0.9500 .
C10 C11 1.395(7) .
C11 H11 0.9500 .
C11 C12 1.378(8) .
C12 H12 0.9500 .
C12 C13 1.397(6) .
C13 H13 0.9500 .
C13 C14 1.392(6) .
C14 C15 1.517(6) .
C15 H15A 0.9900 .
C15 H15B 0.9900 .
C16 H16A 0.9900 .
C16 H16B 0.9900 .
C16 C17 1.506(5) .
C17 H17A 0.9900 .
C17 H17B 0.9900 .
C18 C19 1.499(6) .
C18 C20 1.370(6) .
C19 H19A 0.9800 .
C19 H19B 0.9800 .
C19 H19C 0.9800 .
C20 H20 0.9500 .
C20 C21 1.406(6) .
C21 C22 1.475(6) .
C22 H22A 0.9800 .
C22 H22B 0.9800 .
C22 H22C 0.9800 .

loop_
_platon_squeeze_void_nr
_platon_squeeze_void_average_x
_platon_squeeze_void_average_y
_platon_squeeze_void_average_z
_platon_squeeze_void_volume
_platon_squeeze_void_count_electrons
_platon_squeeze_void_content
1 0.000 0.500 0.000 132 23 ' '
2 0.500 0.000 0.500 132 23 ' '

loop_
_twin_individual_id
_twin_individual_mass_fraction_refined
1 0.683(4)
2 0.317(4)
